data_1576508
loop_
_publ_author_name
'Xiao, Teng-Fei'
'Jian, Ke-Rui'
'Gu, Yu-Cheng'
'Xu, Guo-Qiang'
'Xu, Peng-Fei'

_publ_section_title
;
 Asymmetric vicinal C(sp<sup>3</sup>)-H difunctionalization of saturated
 cyclic amines <i>via</i> synergistic photoredox, copper and chiral
 phosphoric acid catalysis.
;
_journal_issue 6
_journal_name_full 'Chemical science'
_journal_page_first 3240
_journal_page_last 3247
_journal_paper_doi 10.1039/d5sc06987d
_journal_volume 17
_journal_year 2026
_chemical_absolute_configuration ad
_chemical_formula_moiety 'C27 H26 N2 O2 S'
_chemical_formula_sum 'C27 H26 N2 O2 S'
_chemical_formula_weight 442.56
_space_group_crystal_system orthorhombic
_space_group_IT_number 19
_space_group_name_Hall 'P 2ac 2ab'
_space_group_name_H-M_alt 'P 21 21 21'
_atom_sites_solution_hydrogens geom
_atom_sites_solution_primary dual
_audit_creation_date 2023-07-19
_audit_creation_method
;
Olex2 1.5-ac5-024
(compiled 2022.04.12 svn.rca3783a0 for Rigaku Oxford Diffraction, GUI svn.r6498)
;
_audit_update_record
;
2024-12-30 deposited with the CCDC.	2025-12-04 downloaded from the CCDC.
;
_cell_angle_alpha 90
_cell_angle_beta 90
_cell_angle_gamma 90
_cell_formula_units_Z 4
_cell_length_a 10.29790(10)
_cell_length_b 11.78840(10)
_cell_length_c 19.1733(2)
_cell_measurement_reflns_used 10514
_cell_measurement_temperature 275.80(10)
_cell_measurement_theta_max 77.0950
_cell_measurement_theta_min 4.2910
_cell_volume 2327.56(4)
_computing_cell_refinement 'CrysAlisPro 1.171.42.93a (Rigaku OD, 2023)'
_computing_data_collection 'CrysAlisPro 1.171.42.93a (Rigaku OD, 2023)'
_computing_data_reduction 'CrysAlisPro 1.171.42.93a (Rigaku OD, 2023)'
_computing_molecular_graphics 'Olex2 1.5-ac5-024 (Dolomanov et al., 2009)'
_computing_publication_material 'Olex2 1.5-ac5-024 (Dolomanov et al., 2009)'
_computing_structure_refinement 'SHELXL 2018/3 (Sheldrick, 2015)'
_computing_structure_solution 'SHELXT 2018/2 (Sheldrick, 2018)'
_diffrn_ambient_environment air
_diffrn_ambient_temperature 275.80(10)
_diffrn_detector 'Hybrid Pixel Array Detector'
_diffrn_detector_area_resol_mean 10.0000
_diffrn_detector_type HyPix
_diffrn_measured_fraction_theta_full 0.996
_diffrn_measured_fraction_theta_max 0.972
_diffrn_measurement_details
;
List of Runs (angles in degrees, time in seconds):

  # Type    Start    End  Width  t~exp~   \w     \q     \k     \f   Frames
#--------------------------------------------------------------------------
  1  \w     45.00  71.00   0.50    0.05    --  111.87-125.00-180.00   52
  2  \w     84.00 110.00   0.50    0.05    --  111.87-125.00-180.00   52
  3  \w    -56.00 -31.00   0.50    0.05    -- -100.00  61.00 120.00   50
  4  \w    -54.00 -27.00   0.50    0.05    -- -100.00  45.00   0.00   54
  5  \w    -53.00 -28.00   0.50    0.05    -- -100.00  45.00 -60.00   50
  6  \w    -54.00 -29.00   0.50    0.05    -- -100.00  45.00 -90.00   50
  7  \w    -54.00 -29.00   0.50    0.05    -- -100.00  45.00 120.00   50
  8  \w    -64.00 -39.00   0.50    0.05    -- -100.00  61.00 150.00   50
  9  \w   -128.00 -60.00   0.50    0.05    -- -100.00  83.00 166.00  136
 10  \w   -154.00 -94.00   0.50    0.05    -- -100.00 -94.00 -90.00  120
 11  \w   -109.00 -50.00   0.50    0.05    --  -44.30-179.00 -90.00  118
 12  \w     39.00  64.00   0.50    0.05    --  111.87 -61.00 -60.00   50
 13  \w     43.00  68.00   0.50    0.05    --  111.87 -61.00  30.00   50
 14  \w     40.00  68.00   0.50    0.05    --  111.87 -61.00 120.00   56
 15  \w     95.00 120.00   0.50    0.05    --  111.87  30.00  90.00   50
 16  \w     67.00 106.00   0.50    0.05    --   44.30  56.00 -55.00   78
 17  \w     25.00  64.00   0.50    0.05    --   44.30  56.00 -55.00   78
 18  \w     94.00 169.00   0.50    0.05    --  111.87  30.00-150.00  150
 19  \w    109.00 169.00   0.50    0.05    --  111.87  56.00 -55.00  120
 20  \w    134.00 160.00   0.50    0.05    --  111.87  30.00  90.00   52
 21  \w     96.00 172.00   0.50    0.05    --  111.87  85.00  58.00  152
 22  \w     24.00  61.00   0.50    0.05    --   44.30 -56.00 162.00   74
 23  \w    -27.00  17.00   0.50    0.05    --   44.30 -56.00 162.00   88
 24  \w    -29.00   4.00   0.50    0.05    --   44.30 -19.00-180.00   66
;
_diffrn_measurement_device 'four-circle diffractometer'
_diffrn_measurement_device_type 'ROD, Synergy Custom system, HyPix'
_diffrn_measurement_method '\w scans'
_diffrn_orient_matrix_type 'CrysAlisPro convention (1999,Acta A55,543-557)'
_diffrn_orient_matrix_UB_11 0.0605207000
_diffrn_orient_matrix_UB_12 -0.1156703000
_diffrn_orient_matrix_UB_13 0.0185771000
_diffrn_orient_matrix_UB_21 0.0806519000
_diffrn_orient_matrix_UB_22 0.0034303000
_diffrn_orient_matrix_UB_23 -0.0676284000
_diffrn_orient_matrix_UB_31 0.1105385000
_diffrn_orient_matrix_UB_32 0.0606888000
_diffrn_orient_matrix_UB_33 0.0392057000
_diffrn_radiation_monochromator mirror
_diffrn_radiation_probe x-ray
_diffrn_radiation_type 'Cu K\a'
_diffrn_radiation_wavelength 1.54184
_diffrn_reflns_av_R_equivalents 0.0272
_diffrn_reflns_av_unetI/netI 0.0261
_diffrn_reflns_Laue_measured_fraction_full 0.996
_diffrn_reflns_Laue_measured_fraction_max 0.972
_diffrn_reflns_limit_h_max 12
_diffrn_reflns_limit_h_min -12
_diffrn_reflns_limit_k_max 13
_diffrn_reflns_limit_k_min -14
_diffrn_reflns_limit_l_max 24
_diffrn_reflns_limit_l_min -24
_diffrn_reflns_number 13483
_diffrn_reflns_point_group_measured_fraction_full 0.996
_diffrn_reflns_point_group_measured_fraction_max 0.951
_diffrn_reflns_theta_full 67.684
_diffrn_reflns_theta_max 77.564
_diffrn_reflns_theta_min 4.403
_diffrn_source 'Rotating-anode X-ray tube'
_diffrn_source_type 'Rigaku (Cu) X-ray Source'
_exptl_absorpt_coefficient_mu 1.438
_exptl_absorpt_correction_T_max 1.00000
_exptl_absorpt_correction_T_min 0.51217
_exptl_absorpt_correction_type multi-scan
_exptl_absorpt_process_details
;
CrysAlisPro 1.171.42.93a (Rigaku Oxford Diffraction, 2023)
Empirical absorption correction using spherical harmonics,
implemented in SCALE3 ABSPACK scaling algorithm.
;
_exptl_crystal_colour 'clear light colourless'
_exptl_crystal_colour_lustre clear
_exptl_crystal_colour_modifier light
_exptl_crystal_colour_primary colourless
_exptl_crystal_density_diffrn 1.263
_exptl_crystal_description block
_exptl_crystal_F_000 936
_exptl_crystal_size_max 0.15
_exptl_crystal_size_mid 0.12
_exptl_crystal_size_min 0.09
_refine_diff_density_max 0.179
_refine_diff_density_min -0.322
_refine_diff_density_rms 0.043
_refine_ls_abs_structure_details
;
 Flack x determined using 1719 quotients [(I+)-(I-)]/[(I+)+(I-)]
 (Parsons, Flack and Wagner, Acta Cryst. B69 (2013) 249-259).
;
_refine_ls_abs_structure_Flack -0.003(7)
_refine_ls_extinction_method none
_refine_ls_goodness_of_fit_ref 1.069
_refine_ls_hydrogen_treatment constr
_refine_ls_matrix_type full
_refine_ls_number_parameters 291
_refine_ls_number_reflns 4710
_refine_ls_number_restraints 0
_refine_ls_restrained_S_all 1.069
_refine_ls_R_factor_all 0.0390
_refine_ls_R_factor_gt 0.0364
_refine_ls_shift/su_max 0.000
_refine_ls_shift/su_mean 0.000
_refine_ls_structure_factor_coef Fsqd
_refine_ls_weighting_details 'w=1/[\s^2^(Fo^2^)+(0.0657P)^2^] where P=(Fo^2^+2Fc^2^)/3'
_refine_ls_weighting_scheme calc
_refine_ls_wR_factor_gt 0.0956
_refine_ls_wR_factor_ref 0.0977
_reflns_Friedel_coverage 0.727
_reflns_Friedel_fraction_full 0.997
_reflns_Friedel_fraction_max 0.924
_reflns_number_gt 4346
_reflns_number_total 4710
_reflns_threshold_expression 'I > 2\s(I)'
_cod_data_source_file d5sc06987d2.cif
_cod_data_source_block xiaotengfei-xpf_0719_auto
_cod_database_code 1576508
_shelx_shelxl_version_number 2018/3
_shelx_space_group_comment
;
The symmetry employed for this shelxl refinement is uniquely defined
by the following loop, which should always be used as a source of
symmetry information in preference to the above space-group names.
They are only intended as comments.
;
_olex2_refinement_description
;
1. Fixed Uiso
 At 1.2 times of:
  All C(H) groups, All C(H,H) groups
 At 1.5 times of:
  All C(H,H,H) groups
2.a Ternary CH refined with riding coordinates:
 C6(H6), C14(H14), C22(H22)
2.b Secondary CH2 refined with riding coordinates:
 C17(H17A,H17B), C21(H21A,H21B)
2.c Aromatic/amide H refined with riding coordinates:
 C2(H2), C3(H3), C5(H5), C7(H7), C9(H9), C11(H11), C12(H12), C15(H15),
 C16(H16), C18(H18), C19(H19), C27(H27)
2.d Idealised Me refined as rotating group:
 C13(H13A,H13B,H13C), C25(H25A,H25B,H25C)
2.e :
 C23(H23)
;
_olex2_submission_special_instructions 'No special instructions were received'
_oxdiff_exptl_absorpt_empirical_details
;
Empirical correction (ABSPACK) includes:
- Absorption correction using spherical harmonics
- Frame scaling
;
_oxdiff_exptl_absorpt_empirical_full_max 1.567
_oxdiff_exptl_absorpt_empirical_full_min 0.648

loop_
_space_group_symop_operation_xyz
'x, y, z'
'-x+1/2, -y, z+1/2'
'-x, y+1/2, -z+1/2'
'x+1/2, -y+1/2, -z'

loop_
_atom_site_label
_atom_site_type_symbol
_atom_site_fract_x
_atom_site_fract_y
_atom_site_fract_z
_atom_site_U_iso_or_equiv
_atom_site_adp_type
_atom_site_occupancy
_atom_site_site_symmetry_order
_atom_site_calc_flag
_atom_site_refinement_flags_posn
_atom_site_refinement_flags_adp
_atom_site_refinement_flags_occupancy
_atom_site_disorder_assembly
_atom_site_disorder_group
S1 S 0.51135(5) 0.27762(5) 0.65332(3) 0.05242(17) Uani 1 1 d . . . . .
O1 O 0.45808(17) 0.30122(17) 0.72026(11) 0.0720(5) Uani 1 1 d . . . . .
O2 O 0.42661(16) 0.26300(17) 0.59483(12) 0.0707(5) Uani 1 1 d . . . . .
N1 N 0.60949(15) 0.38190(17) 0.63331(9) 0.0458(4) Uani 1 1 d . . . . .
N2 N 0.62978(17) 0.52991(18) 0.54658(10) 0.0514(4) Uani 1 1 d . . . . .
C1 C 0.82777(19) 0.41118(19) 0.67231(12) 0.0455(5) Uani 1 1 d . . . . .
C2 C 0.6536(2) 0.4940(2) 0.73921(14) 0.0591(6) Uani 1 1 d . . . . .
H2 H 0.565237 0.504162 0.747028 0.071 Uiso 1 1 calc R U . . .
C3 C 0.8752(3) 0.5330(3) 0.76913(16) 0.0720(8) Uani 1 1 d . . . . .
H3 H 0.935539 0.569593 0.797354 0.086 Uiso 1 1 calc R U . . .
C4 C 0.6959(2) 0.42772(18) 0.68474(12) 0.0443(4) Uani 1 1 d . . . . .
C5 C 0.7262(2) 0.0237(2) 0.73018(15) 0.0588(6) Uani 1 1 d . . . . .
H5 H 0.759900 0.003062 0.773364 0.071 Uiso 1 1 calc R U . . .
C6 C 0.8595(2) 0.3377(2) 0.60992(12) 0.0481(5) Uani 1 1 d . . . . .
H6 H 0.821294 0.262881 0.618716 0.058 Uiso 1 1 calc R U . . .
C7 C 0.2805(2) 0.5874(3) 0.57477(14) 0.0619(6) Uani 1 1 d . . . . .
H7 H 0.201835 0.549364 0.570360 0.074 Uiso 1 1 calc R U . . .
C8 C 0.60492(18) 0.15365(18) 0.66078(12) 0.0456(4) Uani 1 1 d . . . . .
C9 C 0.5133(3) 0.6983(2) 0.58569(13) 0.0579(5) Uani 1 1 d . . . . .
H9 H 0.591438 0.737309 0.589424 0.069 Uiso 1 1 calc R U . . .
C10 C 0.5135(2) 0.5862(2) 0.56328(11) 0.0487(5) Uani 1 1 d . . . . .
C11 C 0.7435(3) 0.5453(3) 0.78204(16) 0.0701(7) Uani 1 1 d . . . . .
H11 H 0.715732 0.588351 0.819838 0.084 Uiso 1 1 calc R U . . .
C12 C 0.9169(2) 0.4660(2) 0.71415(14) 0.0592(6) Uani 1 1 d . . . . .
H12 H 1.005283 0.458062 0.705386 0.071 Uiso 1 1 calc R U . . .
C13 C 0.1530(3) 0.7556(4) 0.6177(2) 0.0914(11) Uani 1 1 d . . . . .
H13A H 0.092451 0.749400 0.579794 0.137 Uiso 1 1 calc R U . . .
H13B H 0.168440 0.834177 0.627780 0.137 Uiso 1 1 calc R U . . .
H13C H 0.117741 0.718974 0.658221 0.137 Uiso 1 1 calc R U . . .
C14 C 0.64597(19) 0.4100(2) 0.55982(12) 0.0473(5) Uani 1 1 d . . . . .
H14 H 0.591838 0.366358 0.527477 0.057 Uiso 1 1 calc R U . . .
C15 C 0.3979(3) 0.7528(2) 0.60260(15) 0.0677(7) Uani 1 1 d . . . . .
H15 H 0.400560 0.827763 0.617714 0.081 Uiso 1 1 calc R U . . .
C16 C 0.6557(2) 0.1226(2) 0.72464(12) 0.0523(5) Uani 1 1 d . . . . .
H16 H 0.642422 0.168153 0.763606 0.063 Uiso 1 1 calc R U . . .
C17 C 0.7538(2) 0.5885(2) 0.54969(15) 0.0582(6) Uani 1 1 d . . . . .
H17A H 0.775762 0.609035 0.597243 0.070 Uiso 1 1 calc R U . . .
H17B H 0.753093 0.656353 0.521058 0.070 Uiso 1 1 calc R U . . .
C18 C 0.6263(3) 0.0860(2) 0.60253(13) 0.0583(6) Uani 1 1 d . . . . .
H18 H 0.592761 0.106785 0.559331 0.070 Uiso 1 1 calc R U . . .
C19 C 0.3936(2) 0.5311(2) 0.55844(14) 0.0577(6) Uani 1 1 d . . . . .
H19 H 0.390260 0.455846 0.544063 0.069 Uiso 1 1 calc R U . . .
C20 C 0.2801(3) 0.6988(2) 0.59754(13) 0.0621(7) Uani 1 1 d . . . . .
C21 C 0.8470(2) 0.5009(3) 0.52111(16) 0.0673(7) Uani 1 1 d . . . . .
H21A H 0.933561 0.512278 0.539825 0.081 Uiso 1 1 calc R U . . .
H21B H 0.851072 0.505002 0.470627 0.081 Uiso 1 1 calc R U . . .
C22 C 0.7918(2) 0.3864(2) 0.54466(13) 0.0520(5) Uani 1 1 d . . . . .
H22 H 0.798857 0.331722 0.506325 0.062 Uiso 1 1 calc R U . . .
C23 C 1.1130(2) 0.3059(3) 0.59497(17) 0.0715(8) Uani 1 1 d . . . . .
H23 H 1.202077 0.294420 0.591018 0.086 Uiso 1 1 calc R U . . .
C24 C 0.7481(2) -0.0452(2) 0.67362(14) 0.0563(6) Uani 1 1 d . . . . .
C25 C 0.8191(3) -0.1567(3) 0.6810(2) 0.0835(10) Uani 1 1 d . . . . .
H25A H 0.757720 -0.216100 0.690279 0.125 Uiso 1 1 calc R U . . .
H25B H 0.879875 -0.151740 0.718825 0.125 Uiso 1 1 calc R U . . .
H25C H 0.864806 -0.173095 0.638530 0.125 Uiso 1 1 calc R U . . .
C26 C 0.9992(2) 0.3206(2) 0.60003(14) 0.0558(5) Uani 1 1 d . . . . .
C27 C 0.6975(3) -0.0118(2) 0.60955(15) 0.0647(7) Uani 1 1 d . . . . .
H27 H 0.712347 -0.056807 0.570513 0.078 Uiso 1 1 calc R U . . .

loop_
_atom_site_aniso_label
_atom_site_aniso_U_11
_atom_site_aniso_U_22
_atom_site_aniso_U_33
_atom_site_aniso_U_23
_atom_site_aniso_U_13
_atom_site_aniso_U_12
S1 0.0294(2) 0.0531(3) 0.0748(4) 0.0004(3) 0.0049(2) -0.0022(2)
O1 0.0540(10) 0.0664(11) 0.0955(14) -0.0029(10) 0.0352(10) 0.0028(8)
O2 0.0361(8) 0.0707(11) 0.1052(14) 0.0047(11) -0.0197(9) -0.0105(8)
N1 0.0305(8) 0.0510(10) 0.0558(10) 0.0014(8) -0.0017(7) 0.0012(7)
N2 0.0373(9) 0.0556(11) 0.0612(11) 0.0055(9) -0.0019(8) 0.0025(8)
C1 0.0349(10) 0.0467(11) 0.0550(11) 0.0033(9) -0.0021(8) 0.0016(8)
C2 0.0491(12) 0.0645(14) 0.0636(14) -0.0055(12) 0.0010(11) 0.0126(11)
C3 0.0641(16) 0.0752(18) 0.0765(17) -0.0169(15) -0.0219(14) -0.0021(14)
C4 0.0343(10) 0.0442(10) 0.0543(11) 0.0023(9) -0.0017(8) 0.0013(8)
C5 0.0456(12) 0.0689(16) 0.0619(14) -0.0048(12) -0.0089(10) 0.0058(11)
C6 0.0314(9) 0.0500(11) 0.0629(13) -0.0009(10) 0.0011(9) 0.0019(8)
C7 0.0453(12) 0.0753(17) 0.0651(14) 0.0063(13) -0.0053(11) 0.0075(12)
C8 0.0346(9) 0.0481(11) 0.0543(11) -0.0038(9) 0.0052(9) -0.0069(8)
C9 0.0560(13) 0.0523(12) 0.0652(13) 0.0065(11) -0.0066(11) 0.0014(11)
C10 0.0423(10) 0.0570(12) 0.0467(10) 0.0054(9) -0.0036(9) 0.0063(10)
C11 0.0743(17) 0.0696(17) 0.0664(16) -0.0180(13) -0.0075(14) 0.0092(14)
C12 0.0416(11) 0.0664(15) 0.0695(15) -0.0018(12) -0.0106(10) -0.0017(10)
C13 0.079(2) 0.107(3) 0.088(2) 0.0038(19) 0.0133(17) 0.044(2)
C14 0.0332(9) 0.0555(12) 0.0533(11) -0.0040(10) -0.0030(8) 0.0023(9)
C15 0.0806(18) 0.0576(15) 0.0648(15) 0.0042(12) -0.0058(13) 0.0179(13)
C16 0.0455(11) 0.0592(13) 0.0522(12) -0.0114(10) 0.0013(9) 0.0006(10)
C17 0.0443(11) 0.0614(14) 0.0690(14) 0.0167(12) 0.0005(11) -0.0051(11)
C18 0.0661(15) 0.0579(13) 0.0508(12) -0.0056(11) -0.0004(11) -0.0073(12)
C19 0.0443(12) 0.0596(14) 0.0691(14) -0.0039(12) -0.0069(11) 0.0053(10)
C20 0.0612(14) 0.0736(17) 0.0514(12) 0.0087(12) 0.0008(10) 0.0230(13)
C21 0.0443(12) 0.0851(19) 0.0724(16) 0.0183(14) 0.0108(11) 0.0035(12)
C22 0.0365(10) 0.0648(14) 0.0548(12) -0.0057(11) 0.0030(9) 0.0044(10)
C23 0.0379(12) 0.091(2) 0.0855(18) -0.0007(16) 0.0060(12) 0.0113(12)
C24 0.0373(10) 0.0541(12) 0.0775(16) -0.0107(11) 0.0001(10) -0.0036(9)
C25 0.0638(18) 0.0643(17) 0.122(3) -0.0194(18) -0.0172(17) 0.0137(14)
C26 0.0374(11) 0.0606(13) 0.0693(14) -0.0003(11) 0.0026(10) 0.0055(10)
C27 0.0731(16) 0.0579(15) 0.0631(15) -0.0166(12) 0.0090(12) -0.0047(12)

loop_
_atom_type_symbol
_atom_type_description
_atom_type_scat_dispersion_real
_atom_type_scat_dispersion_imag
_atom_type_scat_source
C C 0.0181 0.0091 'International Tables Vol C Tables 4.2.6.8 and 6.1.1.4'
H H 0.0000 0.0000 'International Tables Vol C Tables 4.2.6.8 and 6.1.1.4'
N N 0.0311 0.0180 'International Tables Vol C Tables 4.2.6.8 and 6.1.1.4'
O O 0.0492 0.0322 'International Tables Vol C Tables 4.2.6.8 and 6.1.1.4'
S S 0.3331 0.5567 'International Tables Vol C Tables 4.2.6.8 and 6.1.1.4'

loop_
_geom_angle_atom_site_label_1
_geom_angle_atom_site_label_2
_geom_angle_atom_site_label_3
_geom_angle
_geom_angle_site_symmetry_1
_geom_angle_site_symmetry_3
_geom_angle_publ_flag
O1 S1 O2 119.67(12) . . ?
O1 S1 N1 107.61(11) . . ?
O1 S1 C8 107.50(12) . . ?
O2 S1 N1 106.45(11) . . ?
O2 S1 C8 107.35(11) . . ?
N1 S1 C8 107.77(9) . . ?
C4 N1 S1 120.33(15) . . ?
C4 N1 C14 114.10(17) . . ?
C14 N1 S1 122.85(15) . . ?
C10 N2 C14 121.29(19) . . ?
C10 N2 C17 121.0(2) . . ?
C14 N2 C17 110.87(18) . . ?
C4 C1 C6 115.22(19) . . ?
C12 C1 C4 118.9(2) . . ?
C12 C1 C6 125.76(19) . . ?
C4 C2 H2 120.4 . . ?
C4 C2 C11 119.3(2) . . ?
C11 C2 H2 120.4 . . ?
C11 C3 H3 120.0 . . ?
C12 C3 H3 120.0 . . ?
C12 C3 C11 119.9(3) . . ?
C1 C4 N1 115.78(19) . . ?
C2 C4 N1 122.6(2) . . ?
C2 C4 C1 121.2(2) . . ?
C16 C5 H5 119.1 . . ?
C24 C5 H5 119.1 . . ?
C24 C5 C16 121.8(2) . . ?
C1 C6 H6 107.0 . . ?
C1 C6 C22 109.30(18) . . ?
C22 C6 H6 107.0 . . ?
C26 C6 C1 113.15(19) . . ?
C26 C6 H6 107.0 . . ?
C26 C6 C22 112.95(19) . . ?
C19 C7 H7 118.9 . . ?
C19 C7 C20 122.1(3) . . ?
C20 C7 H7 118.9 . . ?
C16 C8 S1 120.03(17) . . ?
C16 C8 C18 120.1(2) . . ?
C18 C8 S1 119.91(19) . . ?
C10 C9 H9 119.5 . . ?
C15 C9 H9 119.5 . . ?
C15 C9 C10 120.9(2) . . ?
C9 C10 N2 121.3(2) . . ?
C9 C10 C19 117.4(2) . . ?
C19 C10 N2 121.2(2) . . ?
C2 C11 C3 120.4(3) . . ?
C2 C11 H11 119.8 . . ?
C3 C11 H11 119.8 . . ?
C1 C12 C3 120.2(2) . . ?
C1 C12 H12 119.9 . . ?
C3 C12 H12 119.9 . . ?
H13A C13 H13B 109.5 . . ?
H13A C13 H13C 109.5 . . ?
H13B C13 H13C 109.5 . . ?
C20 C13 H13A 109.5 . . ?
C20 C13 H13B 109.5 . . ?
C20 C13 H13C 109.5 . . ?
N1 C14 H14 109.7 . . ?
N1 C14 C22 112.27(18) . . ?
N2 C14 N1 110.69(19) . . ?
N2 C14 H14 109.7 . . ?
N2 C14 C22 104.72(19) . . ?
C22 C14 H14 109.7 . . ?
C9 C15 H15 119.2 . . ?
C20 C15 C9 121.6(3) . . ?
C20 C15 H15 119.2 . . ?
C5 C16 C8 119.5(2) . . ?
C5 C16 H16 120.3 . . ?
C8 C16 H16 120.3 . . ?
N2 C17 H17A 111.2 . . ?
N2 C17 H17B 111.2 . . ?
N2 C17 C21 102.6(2) . . ?
H17A C17 H17B 109.2 . . ?
C21 C17 H17A 111.2 . . ?
C21 C17 H17B 111.2 . . ?
C8 C18 H18 120.4 . . ?
C27 C18 C8 119.2(2) . . ?
C27 C18 H18 120.4 . . ?
C7 C19 C10 120.6(2) . . ?
C7 C19 H19 119.7 . . ?
C10 C19 H19 119.7 . . ?
C7 C20 C13 120.0(3) . . ?
C15 C20 C7 117.3(2) . . ?
C15 C20 C13 122.6(3) . . ?
C17 C21 H21A 110.7 . . ?
C17 C21 H21B 110.7 . . ?
C17 C21 C22 105.01(19) . . ?
H21A C21 H21B 108.8 . . ?
C22 C21 H21A 110.7 . . ?
C22 C21 H21B 110.7 . . ?
C6 C22 C14 110.59(18) . . ?
C6 C22 H22 109.3 . . ?
C14 C22 H22 109.3 . . ?
C21 C22 C6 113.5(2) . . ?
C21 C22 C14 104.8(2) . . ?
C21 C22 H22 109.3 . . ?
C26 C23 H23 180.0 . . ?
C5 C24 C25 121.4(3) . . ?
C5 C24 C27 117.9(2) . . ?
C27 C24 C25 120.7(2) . . ?
C24 C25 H25A 109.5 . . ?
C24 C25 H25B 109.5 . . ?
C24 C25 H25C 109.5 . . ?
H25A C25 H25B 109.5 . . ?
H25A C25 H25C 109.5 . . ?
H25B C25 H25C 109.5 . . ?
C23 C26 C6 177.2(3) . . ?
C18 C27 C24 121.6(2) . . ?
C18 C27 H27 119.2 . . ?
C24 C27 H27 119.2 . . ?

loop_
_geom_bond_atom_site_label_1
_geom_bond_atom_site_label_2
_geom_bond_distance
_geom_bond_site_symmetry_2
_geom_bond_publ_flag
S1 O1 1.423(2) . ?
S1 O2 1.431(2) . ?
S1 N1 1.6370(19) . ?
S1 C8 1.756(2) . ?
N1 C4 1.434(3) . ?
N1 C14 1.495(3) . ?
N2 C10 1.406(3) . ?
N2 C14 1.445(3) . ?
N2 C17 1.453(3) . ?
C1 C4 1.392(3) . ?
C1 C6 1.513(3) . ?
C1 C12 1.380(3) . ?
C2 H2 0.9300 . ?
C2 C4 1.375(3) . ?
C2 C11 1.377(4) . ?
C3 H3 0.9300 . ?
C3 C11 1.387(5) . ?
C3 C12 1.385(4) . ?
C5 H5 0.9300 . ?
C5 C16 1.378(4) . ?
C5 C24 1.374(4) . ?
C6 H6 0.9800 . ?
C6 C22 1.543(3) . ?
C6 C26 1.465(3) . ?
C7 H7 0.9300 . ?
C7 C19 1.377(3) . ?
C7 C20 1.383(4) . ?
C8 C16 1.381(3) . ?
C8 C18 1.390(3) . ?
C9 H9 0.9300 . ?
C9 C10 1.390(3) . ?
C9 C15 1.389(4) . ?
C10 C19 1.397(3) . ?
C11 H11 0.9300 . ?
C12 H12 0.9300 . ?
C13 H13A 0.9600 . ?
C13 H13B 0.9600 . ?
C13 H13C 0.9600 . ?
C13 C20 1.520(4) . ?
C14 H14 0.9800 . ?
C14 C22 1.555(3) . ?
C15 H15 0.9300 . ?
C15 C20 1.374(4) . ?
C16 H16 0.9300 . ?
C17 H17A 0.9700 . ?
C17 H17B 0.9700 . ?
C17 C21 1.514(4) . ?
C18 H18 0.9300 . ?
C18 C27 1.374(4) . ?
C19 H19 0.9300 . ?
C21 H21A 0.9700 . ?
C21 H21B 0.9700 . ?
C21 C22 1.533(4) . ?
C22 H22 0.9800 . ?
C23 H23 0.9300 . ?
C23 C26 1.189(4) . ?
C24 C25 1.510(4) . ?
C24 C27 1.391(4) . ?
C25 H25A 0.9600 . ?
C25 H25B 0.9600 . ?
C25 H25C 0.9600 . ?
C27 H27 0.9300 . ?

loop_
_geom_torsion_atom_site_label_1
_geom_torsion_atom_site_label_2
_geom_torsion_atom_site_label_3
_geom_torsion_atom_site_label_4
_geom_torsion
_geom_torsion_site_symmetry_1
_geom_torsion_site_symmetry_2
_geom_torsion_site_symmetry_3
_geom_torsion_site_symmetry_4
_geom_torsion_publ_flag
S1 N1 C4 C1 114.1(2) . . . . ?
S1 N1 C4 C2 -72.4(3) . . . . ?
S1 N1 C14 N2 130.70(16) . . . . ?
S1 N1 C14 C22 -112.67(19) . . . . ?
S1 C8 C16 C5 178.38(19) . . . . ?
S1 C8 C18 C27 -178.72(19) . . . . ?
O1 S1 N1 C4 42.43(19) . . . . ?
O1 S1 N1 C14 -157.37(17) . . . . ?
O1 S1 C8 C16 -24.3(2) . . . . ?
O1 S1 C8 C18 154.80(19) . . . . ?
O2 S1 N1 C4 171.87(16) . . . . ?
O2 S1 N1 C14 -27.92(19) . . . . ?
O2 S1 C8 C16 -154.29(19) . . . . ?
O2 S1 C8 C18 24.8(2) . . . . ?
N1 S1 C8 C16 91.40(19) . . . . ?
N1 S1 C8 C18 -89.5(2) . . . . ?
N1 C14 C22 C6 1.0(3) . . . . ?
N1 C14 C22 C21 -121.6(2) . . . . ?
N2 C10 C19 C7 -179.8(2) . . . . ?
N2 C14 C22 C6 121.2(2) . . . . ?
N2 C14 C22 C21 -1.5(3) . . . . ?
N2 C17 C21 C22 -33.1(3) . . . . ?
C1 C6 C22 C14 -49.4(3) . . . . ?
C1 C6 C22 C21 68.1(2) . . . . ?
C4 N1 C14 N2 -68.0(2) . . . . ?
C4 N1 C14 C22 48.6(3) . . . . ?
C4 C1 C6 C22 54.6(3) . . . . ?
C4 C1 C6 C26 -178.6(2) . . . . ?
C4 C1 C12 C3 2.4(4) . . . . ?
C4 C2 C11 C3 2.0(5) . . . . ?
C5 C24 C27 C18 -0.9(4) . . . . ?
C6 C1 C4 N1 -5.6(3) . . . . ?
C6 C1 C4 C2 -179.1(2) . . . . ?
C6 C1 C12 C3 178.7(3) . . . . ?
C8 S1 N1 C4 -73.22(18) . . . . ?
C8 S1 N1 C14 86.98(18) . . . . ?
C8 C18 C27 C24 0.4(4) . . . . ?
C9 C10 C19 C7 0.6(4) . . . . ?
C9 C15 C20 C7 -0.1(4) . . . . ?
C9 C15 C20 C13 178.2(3) . . . . ?
C10 N2 C14 N1 -50.6(3) . . . . ?
C10 N2 C14 C22 -171.79(19) . . . . ?
C10 N2 C17 C21 -174.5(2) . . . . ?
C10 C9 C15 C20 -0.4(4) . . . . ?
C11 C2 C4 N1 -172.9(3) . . . . ?
C11 C2 C4 C1 0.2(4) . . . . ?
C11 C3 C12 C1 -0.3(4) . . . . ?
C12 C1 C4 N1 171.2(2) . . . . ?
C12 C1 C4 C2 -2.4(4) . . . . ?
C12 C1 C6 C22 -121.9(2) . . . . ?
C12 C1 C6 C26 4.9(3) . . . . ?
C12 C3 C11 C2 -2.0(5) . . . . ?
C14 N1 C4 C1 -47.7(3) . . . . ?
C14 N1 C4 C2 125.7(2) . . . . ?
C14 N2 C10 C9 146.1(2) . . . . ?
C14 N2 C10 C19 -33.5(3) . . . . ?
C14 N2 C17 C21 34.1(3) . . . . ?
C15 C9 C10 N2 -179.5(2) . . . . ?
C15 C9 C10 C19 0.1(4) . . . . ?
C16 C5 C24 C25 -176.6(3) . . . . ?
C16 C5 C24 C27 0.5(4) . . . . ?
C16 C8 C18 C27 0.4(4) . . . . ?
C17 N2 C10 C9 -2.3(3) . . . . ?
C17 N2 C10 C19 178.1(2) . . . . ?
C17 N2 C14 N1 100.7(2) . . . . ?
C17 N2 C14 C22 -20.6(3) . . . . ?
C17 C21 C22 C6 -99.3(2) . . . . ?
C17 C21 C22 C14 21.4(3) . . . . ?
C18 C8 C16 C5 -0.7(4) . . . . ?
C19 C7 C20 C13 -177.5(3) . . . . ?
C19 C7 C20 C15 0.8(4) . . . . ?
C20 C7 C19 C10 -1.1(4) . . . . ?
C24 C5 C16 C8 0.3(4) . . . . ?
C25 C24 C27 C18 176.2(3) . . . . ?
C26 C6 C22 C14 -176.3(2) . . . . ?
C26 C6 C22 C21 -58.8(3) . . . . ?
